data_7720888
loop_
_publ_author_name
'Coschigano, Marissa G.'
'Marro, Eric A.'
'Li, Ruoxi'
'Gregory, Sydney L.'
'Gittens, Alexandra F.'
'Siegler, Maxime A.'
'Klausen, Rebekka S.'

_publ_section_title
;
 A trifunctional cyclohexasilane for branched poly(cyclosilane)s.
;
_journal_issue 18
_journal_name_full 'Dalton transactions (Cambridge, England : 2003)'
_journal_page_first 7127
_journal_page_last 7134
_journal_paper_doi 10.1039/d6dt00742b
_journal_volume 55
_journal_year 2026
_chemical_formula_moiety 'C42 H48 Si6'
_chemical_formula_sum 'C42 H48 Si6'
_chemical_formula_weight 721.34
_space_group_crystal_system triclinic
_space_group_IT_number 2
_space_group_name_Hall '-P 1'
_space_group_name_H-M_alt 'P -1'
_atom_sites_solution_hydrogens geom
_atom_sites_solution_primary direct
_atom_sites_solution_secondary difmap
_audit_creation_method SHELXL-2018/3
_audit_update_record
;
2026-03-25 deposited with the CCDC.	2026-04-16 downloaded from the CCDC.
;
_cell_angle_alpha 90.4360(11)
_cell_angle_beta 92.2033(12)
_cell_angle_gamma 106.3149(13)
_cell_formula_units_Z 4
_cell_length_a 10.40544(16)
_cell_length_b 11.84513(16)
_cell_length_c 34.7565(5)
_cell_measurement_reflns_used 34358
_cell_measurement_temperature 110(2)
_cell_measurement_theta_max 76.5260
_cell_measurement_theta_min 3.7780
_cell_volume 4107.57(11)
_computing_cell_refinement 'CrysAlisPro 1.171.42.49 (Rigaku OD, 2022)'
_computing_data_collection 'CrysAlisPro 1.171.42.49 (Rigaku OD, 2022)'
_computing_data_reduction 'CrysAlisPro 1.171.42.49 (Rigaku OD, 2022)'
_computing_molecular_graphics 'SHELXTL v6.10 (Sheldrick, 2008)'
_computing_publication_material 'SHELXTL v6.10 (Sheldrick, 2008)'
_computing_structure_refinement 'SHELXL-2018/3 (Sheldrick, 2018)'
_computing_structure_solution 'SHELXS-2018/3 (Sheldrick, 2018)'
_diffrn_ambient_temperature 110(2)
_diffrn_measured_fraction_theta_full 0.985
_diffrn_measured_fraction_theta_max 0.979
_diffrn_measurement_device_type 'SuperNova, Dual, Cu at zero, Atlas'
_diffrn_measurement_method '\w scans'
_diffrn_radiation_monochromator mirror
_diffrn_radiation_source 'SuperNova (Cu) X-ray Source'
_diffrn_radiation_type CuK\a
_diffrn_radiation_wavelength 1.54178
_diffrn_reflns_av_R_equivalents 0.0279
_diffrn_reflns_av_unetI/netI 0.0448
_diffrn_reflns_Laue_measured_fraction_full 0.985
_diffrn_reflns_Laue_measured_fraction_max 0.979
_diffrn_reflns_limit_h_max 12
_diffrn_reflns_limit_h_min -12
_diffrn_reflns_limit_k_max 14
_diffrn_reflns_limit_k_min -14
_diffrn_reflns_limit_l_max 42
_diffrn_reflns_limit_l_min -42
_diffrn_reflns_number 50229
_diffrn_reflns_point_group_measured_fraction_full 0.985
_diffrn_reflns_point_group_measured_fraction_max 0.979
_diffrn_reflns_theta_full 67.679
_diffrn_reflns_theta_max 71.899
_diffrn_reflns_theta_min 2.545
_exptl_absorpt_coefficient_mu 2.106
_exptl_absorpt_correction_T_max 0.845
_exptl_absorpt_correction_T_min 0.590
_exptl_absorpt_correction_type analytical
_exptl_absorpt_process_details
;
CrysAlisPro 1.171.42.49 (Rigaku Oxford Diffraction, 2022)
Analytical numeric absorption correction using a multifaceted crystal
model based on expressions derived by R.C. Clark & J.S. Reid.
(Clark, R. C. & Reid, J. S. (1995). Acta Cryst. A51, 887-897)
Empirical absorption correction using spherical harmonics,
implemented in SCALE3 ABSPACK scaling algorithm.
;
_exptl_crystal_colour colorless
_exptl_crystal_density_diffrn 1.166
_exptl_crystal_description 'thick plate'
_exptl_crystal_F_000 1536
_exptl_crystal_size_max 0.325
_exptl_crystal_size_mid 0.183
_exptl_crystal_size_min 0.092
_refine_diff_density_max 0.364
_refine_diff_density_min -0.295
_refine_diff_density_rms 0.055
_refine_ls_extinction_method none
_refine_ls_goodness_of_fit_ref 1.040
_refine_ls_hydrogen_treatment constr
_refine_ls_matrix_type full
_refine_ls_number_parameters 878
_refine_ls_number_reflns 16679
_refine_ls_number_restraints 0
_refine_ls_restrained_S_all 1.040
_refine_ls_R_factor_all 0.0425
_refine_ls_R_factor_gt 0.0376
_refine_ls_shift/su_max 0.001
_refine_ls_shift/su_mean 0.000
_refine_ls_structure_factor_coef Fsqd
_refine_ls_weighting_details 'w=1/[\s^2^(Fo^2^)+(0.0664P)^2^] where P=(Fo^2^+2Fc^2^)/3'
_refine_ls_weighting_scheme calc
_refine_ls_wR_factor_gt 0.1006
_refine_ls_wR_factor_ref 0.1062
_reflns_Friedel_coverage 0.000
_reflns_number_gt 14937
_reflns_number_total 16679
_reflns_threshold_expression 'I > 2\s(I)'
_twin_special_details
;
Component 2 rotated by 179.9908\% 
around [-0.00 -0.00 1.00] (reciprocal) or [0.14 0.06 0.99] (direct)
;
_cod_data_source_file d6dt00742b2.cif
_cod_data_source_block 3
_cod_depositor_comments 'Adding full bibliography for 7720888--7720889.cif.'
_cod_database_code 7720888
_shelx_shelxl_version_number 2018/3
_oxdiff_twin_integration_method simultaneous
_shelx_space_group_comment
;
The symmetry employed for this shelxl refinement is uniquely defined
by the following loop, which should always be used as a source of
symmetry information in preference to the above space-group names.
They are only intended as comments.
;
_oxdiff_exptl_absorpt_empirical_full_min 0.637
_oxdiff_exptl_absorpt_empirical_full_max 1.824
_oxdiff_exptl_absorpt_empirical_details
;
Empirical correction (ABSPACK) includes:
- Absorption correction using spherical harmonics
- Frame scaling
- Detector area scaling
;

loop_
_space_group_symop_operation_xyz
'x, y, z'
'-x, -y, -z'

loop_
_atom_site_label
_atom_site_type_symbol
_atom_site_fract_x
_atom_site_fract_y
_atom_site_fract_z
_atom_site_U_iso_or_equiv
_atom_site_adp_type
_atom_site_occupancy
_atom_site_site_symmetry_order
_atom_site_calc_flag
_atom_site_refinement_flags_posn
_atom_site_refinement_flags_adp
_atom_site_refinement_flags_occupancy
_atom_site_disorder_assembly
_atom_site_disorder_group
C1A C 0.0611(3) 0.2464(2) 0.04199(7) 0.0181(5) Uani 1 1 d . . . . .
C2A C -0.0361(3) 0.1428(2) 0.03012(7) 0.0225(5) Uani 1 1 d . . . . .
H2A H -0.012275 0.071080 0.028906 0.027 Uiso 1 1 calc R U . . .
C3A C -0.1663(3) 0.1429(3) 0.02012(8) 0.0275(6) Uani 1 1 d . . . . .
H3A H -0.230821 0.071613 0.012295 0.033 Uiso 1 1 calc R U . . .
C4A C -0.2028(3) 0.2471(3) 0.02151(9) 0.0323(6) Uani 1 1 d . . . . .
H4A H -0.292014 0.247322 0.014688 0.039 Uiso 1 1 calc R U . . .
C5A C -0.1078(3) 0.3503(3) 0.03293(10) 0.0356(7) Uani 1 1 d . . . . .
H5A H -0.131781 0.421980 0.033689 0.043 Uiso 1 1 calc R U . . .
C6A C 0.0223(3) 0.3500(3) 0.04330(8) 0.0270(6) Uani 1 1 d . . . . .
H6A H 0.086003 0.421474 0.051420 0.032 Uiso 1 1 calc R U . . .
C7A C 0.3012(3) 0.1962(2) 0.00753(6) 0.0173(5) Uani 1 1 d . . . . .
C8A C 0.4160(3) 0.1569(2) 0.00637(7) 0.0183(5) Uani 1 1 d . . . . .
H8A H 0.463499 0.150515 0.029770 0.022 Uiso 1 1 calc R U . . .
C9A C 0.4623(3) 0.1271(2) -0.02830(7) 0.0211(5) Uani 1 1 d . . . . .
H9A H 0.540395 0.100511 -0.028332 0.025 Uiso 1 1 calc R U . . .
C10A C 0.3942(3) 0.1362(2) -0.06291(7) 0.0248(6) Uani 1 1 d . . . . .
H10A H 0.425637 0.116425 -0.086624 0.030 Uiso 1 1 calc R U . . .
C11A C 0.2801(3) 0.1744(3) -0.06237(7) 0.0282(6) Uani 1 1 d . . . . .
H11A H 0.232603 0.180107 -0.085828 0.034 Uiso 1 1 calc R U . . .
C12A C 0.2347(3) 0.2043(3) -0.02772(7) 0.0244(5) Uani 1 1 d . . . . .
H12A H 0.156634 0.230876 -0.027936 0.029 Uiso 1 1 calc R U . . .
C13A C 0.3729(3) 0.5349(3) 0.03090(7) 0.0258(6) Uani 1 1 d . . . . .
H13A H 0.446802 0.607125 0.034499 0.039 Uiso 1 1 calc R U . . .
H13B H 0.287275 0.554105 0.031372 0.039 Uiso 1 1 calc R U . . .
H13C H 0.379726 0.497787 0.006061 0.039 Uiso 1 1 calc R U . . .
C14A C 0.5577(3) 0.4145(3) 0.07285(7) 0.0244(6) Uani 1 1 d . . . . .
H14A H 0.570726 0.371128 0.049880 0.037 Uiso 1 1 calc R U . . .
H14B H 0.571125 0.371458 0.095929 0.037 Uiso 1 1 calc R U . . .
H14C H 0.622471 0.492680 0.073713 0.037 Uiso 1 1 calc R U . . .
C15A C 0.1667(3) 0.5374(2) 0.12377(8) 0.0252(5) Uani 1 1 d . . . . .
C16A C 0.0491(3) 0.4780(3) 0.14182(11) 0.0371(7) Uani 1 1 d . . . . .
H16A H 0.052346 0.418921 0.159863 0.045 Uiso 1 1 calc R U . . .
C17A C -0.0720(4) 0.5029(3) 0.13410(14) 0.0533(11) Uani 1 1 d . . . . .
H17A H -0.149800 0.462129 0.147028 0.064 Uiso 1 1 calc R U . . .
C18A C -0.0783(4) 0.5875(3) 0.10745(14) 0.0533(11) Uani 1 1 d . . . . .
H18A H -0.161232 0.603673 0.101694 0.064 Uiso 1 1 calc R U . . .
C19A C 0.0351(4) 0.6485(3) 0.08917(12) 0.0416(8) Uani 1 1 d . . . . .
H19A H 0.030342 0.706912 0.071017 0.050 Uiso 1 1 calc R U . . .
C20A C 0.1564(3) 0.6242(2) 0.09742(9) 0.0288(6) Uani 1 1 d . . . . .
H20A H 0.234230 0.667262 0.084940 0.035 Uiso 1 1 calc R U . . .
C21A C 0.4621(3) 0.6391(2) 0.14701(7) 0.0237(6) Uani 1 1 d . . . . .
C22A C 0.4277(3) 0.7368(2) 0.16125(8) 0.0290(6) Uani 1 1 d . . . . .
H22A H 0.335908 0.734628 0.162078 0.035 Uiso 1 1 calc R U . . .
C23A C 0.5263(4) 0.8376(3) 0.17432(8) 0.0378(8) Uani 1 1 d . . . . .
H23A H 0.501086 0.903423 0.183772 0.045 Uiso 1 1 calc R U . . .
C24A C 0.6600(4) 0.8421(3) 0.17355(8) 0.0383(8) Uani 1 1 d . . . . .
H24A H 0.726913 0.911104 0.182105 0.046 Uiso 1 1 calc R U . . .
C25A C 0.6961(3) 0.7456(3) 0.16029(8) 0.0343(7) Uani 1 1 d . . . . .
H25A H 0.787875 0.747347 0.160231 0.041 Uiso 1 1 calc R U . . .
C26A C 0.5976(3) 0.6460(3) 0.14701(8) 0.0288(6) Uani 1 1 d . . . . .
H26A H 0.623760 0.580516 0.137644 0.035 Uiso 1 1 calc R U . . .
C27A C 0.2818(4) 0.4163(3) 0.22492(8) 0.0435(9) Uani 1 1 d . . . . .
H27A H 0.307539 0.373294 0.246484 0.065 Uiso 1 1 calc R U . . .
H27B H 0.184624 0.404079 0.224156 0.065 Uiso 1 1 calc R U . . .
H27C H 0.327454 0.500481 0.228304 0.065 Uiso 1 1 calc R U . . .
C28A C 0.5130(3) 0.3618(3) 0.18430(9) 0.0376(8) Uani 1 1 d . . . . .
H28A H 0.567928 0.440981 0.191984 0.056 Uiso 1 1 calc R U . . .
H28B H 0.542780 0.338970 0.159774 0.056 Uiso 1 1 calc R U . . .
H28C H 0.522332 0.305932 0.204114 0.056 Uiso 1 1 calc R U . . .
C29A C 0.2297(3) 0.0602(2) 0.19940(7) 0.0235(5) Uani 1 1 d . . . . .
C30A C 0.1547(4) -0.0578(3) 0.19615(9) 0.0372(7) Uani 1 1 d . . . . .
H30A H 0.087719 -0.081544 0.176059 0.045 Uiso 1 1 calc R U . . .
C31A C 0.1761(4) -0.1412(3) 0.22169(11) 0.0480(9) Uani 1 1 d . . . . .
H31A H 0.124627 -0.221115 0.218705 0.058 Uiso 1 1 calc R U . . .
C32A C 0.2719(4) -0.1083(3) 0.25136(10) 0.0447(9) Uani 1 1 d . . . . .
H32A H 0.285954 -0.165005 0.268974 0.054 Uiso 1 1 calc R U . . .
C33A C 0.3465(4) 0.0067(3) 0.25518(10) 0.0490(10) Uani 1 1 d . . . . .
H33A H 0.412543 0.029886 0.275541 0.059 Uiso 1 1 calc R U . . .
C34A C 0.3260(4) 0.0905(3) 0.22928(9) 0.0387(8) Uani 1 1 d . . . . .
H34A H 0.379208 0.169831 0.232230 0.046 Uiso 1 1 calc R U . . .
C35A C 0.0141(3) 0.1639(2) 0.16931(8) 0.0238(5) Uani 1 1 d . . . . .
C36A C -0.0765(3) 0.1631(3) 0.13867(9) 0.0318(6) Uani 1 1 d . . . . .
H36A H -0.048029 0.162966 0.113033 0.038 Uiso 1 1 calc R U . . .
C37A C -0.2075(3) 0.1624(3) 0.14494(12) 0.0436(8) Uani 1 1 d . . . . .
H37A H -0.267634 0.161692 0.123621 0.052 Uiso 1 1 calc R U . . .
C38A C -0.2514(4) 0.1628(3) 0.18220(12) 0.0456(9) Uani 1 1 d . . . . .
H38A H -0.341242 0.162305 0.186421 0.055 Uiso 1 1 calc R U . . .
C39A C -0.1629(4) 0.1639(3) 0.21312(11) 0.0422(8) Uani 1 1 d . . . . .
H39A H -0.191939 0.164617 0.238684 0.051 Uiso 1 1 calc R U . . .
C40A C -0.0322(3) 0.1641(3) 0.20686(9) 0.0314(6) Uani 1 1 d . . . . .
H40A H 0.027422 0.164368 0.228288 0.038 Uiso 1 1 calc R U . . .
C41A C 0.4116(4) 0.0819(3) 0.10914(8) 0.0379(8) Uani 1 1 d . . . . .
H41A H 0.414460 0.035326 0.132182 0.057 Uiso 1 1 calc R U . . .
H41B H 0.479363 0.158217 0.112110 0.057 Uiso 1 1 calc R U . . .
H41C H 0.430030 0.039825 0.086547 0.057 Uiso 1 1 calc R U . . .
C42A C 0.1191(4) -0.0413(3) 0.08900(9) 0.0431(9) Uani 1 1 d . . . . .
H42A H 0.135420 -0.064056 0.062862 0.065 Uiso 1 1 calc R U . . .
H42B H 0.027100 -0.035692 0.089977 0.065 Uiso 1 1 calc R U . . .
H42C H 0.131714 -0.100711 0.107115 0.065 Uiso 1 1 calc R U . . .
Si1A Si 0.23841(6) 0.24302(6) 0.05398(2) 0.01408(13) Uani 1 1 d . . . . .
Si2A Si 0.38222(7) 0.43020(6) 0.07096(2) 0.01541(13) Uani 1 1 d . . . . .
Si3A Si 0.32966(7) 0.49964(6) 0.13045(2) 0.01751(14) Uani 1 1 d . . . . .
Si4A Si 0.33148(8) 0.36115(6) 0.17858(2) 0.02085(15) Uani 1 1 d . . . . .
Si5A Si 0.19504(7) 0.16948(6) 0.16355(2) 0.01740(13) Uani 1 1 d . . . . .
Si6A Si 0.24016(8) 0.10541(6) 0.10253(2) 0.01894(14) Uani 1 1 d . . . . .
C1B C 0.6201(2) 0.5083(2) 0.31271(6) 0.0169(5) Uani 1 1 d . . . . .
C2B C 0.7229(3) 0.5040(3) 0.28830(8) 0.0261(6) Uani 1 1 d . . . . .
H2B H 0.789578 0.574535 0.282858 0.031 Uiso 1 1 calc R U . . .
C3B C 0.7291(3) 0.3982(3) 0.27188(8) 0.0289(6) Uani 1 1 d . . . . .
H3B H 0.798638 0.397524 0.255021 0.035 Uiso 1 1 calc R U . . .
C4B C 0.6351(3) 0.2944(3) 0.27994(8) 0.0256(6) Uani 1 1 d . . . . .
H4B H 0.640761 0.222174 0.269102 0.031 Uiso 1 1 calc R U . . .
C5B C 0.5320(3) 0.2958(2) 0.30397(8) 0.0258(5) Uani 1 1 d . . . . .
H5B H 0.467047 0.224572 0.309789 0.031 Uiso 1 1 calc R U . . .
C6B C 0.5243(3) 0.4021(2) 0.31943(7) 0.0233(5) Uani 1 1 d . . . . .
H6B H 0.451493 0.402478 0.335068 0.028 Uiso 1 1 calc R U . . .
C7B C 0.4323(2) 0.6400(2) 0.34068(6) 0.0158(4) Uani 1 1 d . . . . .
C8B C 0.3620(3) 0.6263(2) 0.30477(7) 0.0201(5) Uani 1 1 d . . . . .
H8B H 0.408496 0.622568 0.282010 0.024 Uiso 1 1 calc R U . . .
C9B C 0.2266(3) 0.6180(2) 0.30188(7) 0.0229(5) Uani 1 1 d . . . . .
H9B H 0.180962 0.608722 0.277356 0.027 Uiso 1 1 calc R U . . .
C10B C 0.1578(3) 0.6233(2) 0.33496(8) 0.0244(5) Uani 1 1 d . . . . .
H10B H 0.064716 0.616934 0.333188 0.029 Uiso 1 1 calc R U . . .
C11B C 0.2253(3) 0.6379(3) 0.37048(8) 0.0291(6) Uani 1 1 d . . . . .
H11B H 0.178632 0.642751 0.393124 0.035 Uiso 1 1 calc R U . . .
C12B C 0.3606(3) 0.6456(3) 0.37325(7) 0.0230(5) Uani 1 1 d . . . . .
H12B H 0.405396 0.654848 0.397905 0.028 Uiso 1 1 calc R U . . .
C13B C 0.6662(4) 0.8677(3) 0.27546(8) 0.0366(7) Uani 1 1 d . . . . .
H13D H 0.714886 0.948035 0.268642 0.055 Uiso 1 1 calc R U . . .
H13E H 0.573098 0.864106 0.280416 0.055 Uiso 1 1 calc R U . . .
H13F H 0.668021 0.813574 0.254141 0.055 Uiso 1 1 calc R U . . .
C14B C 0.9195(3) 0.8166(3) 0.30672(9) 0.0339(7) Uani 1 1 d . . . . .
H14D H 0.911013 0.764161 0.284231 0.051 Uiso 1 1 calc R U . . .
H14E H 0.961803 0.786153 0.328428 0.051 Uiso 1 1 calc R U . . .
H14F H 0.974850 0.895469 0.300599 0.051 Uiso 1 1 calc R U . . .
C15B C 0.6259(2) 1.0188(2) 0.37626(7) 0.0166(5) Uani 1 1 d . . . . .
C16B C 0.5002(3) 0.9575(2) 0.36017(8) 0.0230(5) Uani 1 1 d . . . . .
H16B H 0.493478 0.894137 0.342566 0.028 Uiso 1 1 calc R U . . .
C17B C 0.3844(3) 0.9874(3) 0.36942(9) 0.0286(6) Uani 1 1 d . . . . .
H17B H 0.299993 0.944679 0.358109 0.034 Uiso 1 1 calc R U . . .
C18B C 0.3926(3) 1.0796(3) 0.39511(9) 0.0294(6) Uani 1 1 d . . . . .
H18B H 0.314004 1.100311 0.401412 0.035 Uiso 1 1 calc R U . . .
C19B C 0.5161(3) 1.1412(2) 0.41156(8) 0.0251(5) Uani 1 1 d . . . . .
H19B H 0.521735 1.203207 0.429614 0.030 Uiso 1 1 calc R U . . .
C20B C 0.6312(3) 1.1131(2) 0.40185(7) 0.0198(5) Uani 1 1 d . . . . .
H20B H 0.715405 1.158139 0.412632 0.024 Uiso 1 1 calc R U . . .
C21B C 0.9154(3) 1.1050(2) 0.35012(6) 0.0170(5) Uani 1 1 d . . . . .
C22B C 0.8863(3) 1.2088(2) 0.33899(7) 0.0210(5) Uani 1 1 d . . . . .
H22B H 0.797476 1.214707 0.340654 0.025 Uiso 1 1 calc R U . . .
C23B C 0.9857(3) 1.3037(3) 0.32550(8) 0.0263(6) Uani 1 1 d . . . . .
H23B H 0.964001 1.373819 0.318557 0.032 Uiso 1 1 calc R U . . .
C24B C 1.1144(3) 1.2972(3) 0.32213(8) 0.0281(6) Uani 1 1 d . . . . .
H24B H 1.181522 1.362233 0.312906 0.034 Uiso 1 1 calc R U . . .
C25B C 1.1454(3) 1.1940(3) 0.33242(8) 0.0267(6) Uani 1 1 d . . . . .
H25B H 1.233856 1.188073 0.329911 0.032 Uiso 1 1 calc R U . . .
C26B C 1.0471(3) 1.1000(2) 0.34632(7) 0.0227(5) Uani 1 1 d . . . . .
H26B H 1.069805 1.030451 0.353425 0.027 Uiso 1 1 calc R U . . .
C27B C 0.8741(3) 1.0376(2) 0.46543(7) 0.0223(5) Uani 1 1 d . . . . .
H27D H 0.888681 1.007708 0.490953 0.033 Uiso 1 1 calc R U . . .
H27E H 0.791551 1.062028 0.464870 0.033 Uiso 1 1 calc R U . . .
H27F H 0.950084 1.105229 0.459948 0.033 Uiso 1 1 calc R U . . .
C28B C 1.0302(3) 0.8953(2) 0.42422(7) 0.0228(5) Uani 1 1 d . . . . .
H28D H 1.096311 0.971044 0.420160 0.034 Uiso 1 1 calc R U . . .
H28E H 1.028921 0.841862 0.402466 0.034 Uiso 1 1 calc R U . . .
H28F H 1.054216 0.861047 0.448060 0.034 Uiso 1 1 calc R U . . .
C29B C 0.7998(2) 0.7006(2) 0.49613(6) 0.0148(4) Uani 1 1 d . . . . .
C30B C 0.9109(2) 0.6562(2) 0.49546(6) 0.0160(4) Uani 1 1 d . . . . .
H30B H 0.946992 0.645439 0.471470 0.019 Uiso 1 1 calc R U . . .
C31B C 0.9697(3) 0.6274(2) 0.52941(7) 0.0184(5) Uani 1 1 d . . . . .
H31B H 1.045026 0.597281 0.528269 0.022 Uiso 1 1 calc R U . . .
C32B C 0.9188(3) 0.6425(2) 0.56478(7) 0.0232(5) Uani 1 1 d . . . . .
H32B H 0.958427 0.622243 0.587830 0.028 Uiso 1 1 calc R U . . .
C33B C 0.8097(3) 0.6872(3) 0.56615(7) 0.0246(6) Uani 1 1 d . . . . .
H33B H 0.774831 0.698578 0.590280 0.030 Uiso 1 1 calc R U . . .
C34B C 0.7506(3) 0.7157(2) 0.53220(7) 0.0202(5) Uani 1 1 d . . . . .
H34B H 0.675405 0.745962 0.533603 0.024 Uiso 1 1 calc R U . . .
C35B C 0.5481(2) 0.7523(2) 0.46393(6) 0.0142(4) Uani 1 1 d . . . . .
C36B C 0.4524(3) 0.6519(2) 0.47631(7) 0.0180(5) Uani 1 1 d . . . . .
H36B H 0.475920 0.580257 0.478704 0.022 Uiso 1 1 calc R U . . .
C37B C 0.3248(3) 0.6545(2) 0.48512(7) 0.0206(5) Uani 1 1 d . . . . .
H37B H 0.261363 0.584816 0.492980 0.025 Uiso 1 1 calc R U . . .
C38B C 0.2892(3) 0.7587(2) 0.48251(7) 0.0221(5) Uani 1 1 d . . . . .
H38B H 0.201641 0.760705 0.488629 0.026 Uiso 1 1 calc R U . . .
C39B C 0.3825(3) 0.8601(2) 0.47085(7) 0.0231(5) Uani 1 1 d . . . . .
H39B H 0.359160 0.931982 0.469205 0.028 Uiso 1 1 calc R U . . .
C40B C 0.5102(3) 0.8564(2) 0.46161(7) 0.0187(5) Uani 1 1 d . . . . .
H40B H 0.573016 0.926128 0.453543 0.022 Uiso 1 1 calc R U . . .
C41B C 0.5656(3) 0.4530(2) 0.41811(8) 0.0308(7) Uani 1 1 d . . . . .
H41D H 0.563685 0.389834 0.399516 0.046 Uiso 1 1 calc R U . . .
H41E H 0.476129 0.464512 0.418977 0.046 Uiso 1 1 calc R U . . .
H41F H 0.592999 0.431501 0.443683 0.046 Uiso 1 1 calc R U . . .
C42B C 0.8513(3) 0.5572(3) 0.39450(8) 0.0305(6) Uani 1 1 d . . . . .
H42D H 0.878094 0.519966 0.417360 0.046 Uiso 1 1 calc R U . . .
H42E H 0.921211 0.629844 0.389447 0.046 Uiso 1 1 calc R U . . .
H42F H 0.839088 0.503295 0.372271 0.046 Uiso 1 1 calc R U . . .
Si1B Si 0.61522(6) 0.64231(6) 0.34228(2) 0.01363(12) Uani 1 1 d . . . . .
Si2B Si 0.74820(7) 0.82407(6) 0.31997(2) 0.01682(13) Uani 1 1 d . . . . .
Si3B Si 0.78242(6) 0.97323(6) 0.36791(2) 0.01348(12) Uani 1 1 d . . . . .
Si4B Si 0.85888(6) 0.91855(6) 0.42802(2) 0.01255(12) Uani 1 1 d . . . . .
Si5B Si 0.71827(6) 0.74158(5) 0.45052(2) 0.01117(12) Uani 1 1 d . . . . .
Si6B Si 0.68840(7) 0.59297(6) 0.40307(2) 0.01406(12) Uani 1 1 d . . . . .

loop_
_atom_site_aniso_label
_atom_site_aniso_U_11
_atom_site_aniso_U_22
_atom_site_aniso_U_33
_atom_site_aniso_U_23
_atom_site_aniso_U_13
_atom_site_aniso_U_12
C1A 0.0167(12) 0.0173(12) 0.0188(10) -0.0004(8) 0.0006(8) 0.0021(10)
C2A 0.0202(13) 0.0178(13) 0.0269(12) -0.0008(9) -0.0007(9) 0.0013(10)
C3A 0.0159(13) 0.0261(15) 0.0343(13) -0.0048(11) -0.0044(10) -0.0032(11)
C4A 0.0156(13) 0.0353(17) 0.0451(16) -0.0078(13) -0.0080(11) 0.0070(12)
C5A 0.0227(15) 0.0285(16) 0.0587(19) -0.0106(14) -0.0109(13) 0.0139(13)
C6A 0.0185(14) 0.0198(14) 0.0418(15) -0.0087(11) -0.0076(11) 0.0050(11)
C7A 0.0189(12) 0.0132(11) 0.0185(10) 0.0017(8) 0.0008(9) 0.0024(9)
C8A 0.0176(12) 0.0174(12) 0.0190(10) 0.0000(8) -0.0016(8) 0.0040(9)
C9A 0.0184(13) 0.0194(13) 0.0261(12) -0.0024(9) -0.0002(9) 0.0063(10)
C10A 0.0264(14) 0.0276(14) 0.0187(11) -0.0027(9) 0.0031(10) 0.0047(11)
C11A 0.0289(15) 0.0383(17) 0.0180(11) 0.0011(10) -0.0009(10) 0.0104(12)
C12A 0.0238(14) 0.0328(15) 0.0190(11) 0.0022(10) -0.0023(9) 0.0120(11)
C13A 0.0283(15) 0.0245(14) 0.0237(11) 0.0045(10) 0.0008(10) 0.0060(11)
C14A 0.0155(13) 0.0356(16) 0.0230(11) -0.0029(10) -0.0019(9) 0.0091(11)
C15A 0.0233(14) 0.0163(13) 0.0366(14) -0.0038(10) 0.0016(11) 0.0064(10)
C16A 0.0289(17) 0.0225(15) 0.060(2) 0.0011(13) 0.0115(14) 0.0066(12)
C17A 0.0267(18) 0.034(2) 0.097(3) -0.0053(19) 0.0167(19) 0.0046(15)
C18A 0.0263(18) 0.0296(19) 0.105(3) -0.018(2) -0.0085(19) 0.0120(14)
C19A 0.0378(19) 0.0160(14) 0.072(2) -0.0094(14) -0.0176(16) 0.0127(13)
C20A 0.0252(15) 0.0157(13) 0.0451(15) -0.0043(11) -0.0058(12) 0.0060(11)
C21A 0.0323(15) 0.0177(13) 0.0165(10) -0.0003(9) -0.0004(9) -0.0003(11)
C22A 0.0418(18) 0.0187(14) 0.0246(12) -0.0029(10) -0.0041(11) 0.0062(12)
C23A 0.070(3) 0.0165(14) 0.0225(12) -0.0038(10) -0.0086(13) 0.0068(15)
C24A 0.055(2) 0.0260(15) 0.0198(12) -0.0002(10) -0.0076(12) -0.0106(14)
C25A 0.0337(17) 0.0361(17) 0.0219(12) -0.0030(11) -0.0002(11) -0.0081(13)
C26A 0.0321(16) 0.0247(15) 0.0239(12) -0.0039(10) 0.0013(10) -0.0015(12)
C27A 0.069(3) 0.0348(18) 0.0233(13) -0.0067(12) 0.0074(14) 0.0080(17)
C28A 0.0266(16) 0.047(2) 0.0356(15) 0.0145(13) -0.0093(12) 0.0055(14)
C29A 0.0302(15) 0.0205(13) 0.0213(11) 0.0024(9) 0.0063(10) 0.0090(11)
C30A 0.0400(19) 0.0280(16) 0.0362(15) 0.0087(12) -0.0027(13) -0.0022(14)
C31A 0.063(3) 0.0251(17) 0.0501(19) 0.0152(14) 0.0027(17) 0.0016(16)
C32A 0.063(2) 0.0296(17) 0.0444(18) 0.0190(14) 0.0029(16) 0.0179(17)
C33A 0.069(3) 0.0341(19) 0.0418(18) 0.0095(14) -0.0200(17) 0.0139(18)
C34A 0.057(2) 0.0218(15) 0.0340(14) 0.0067(12) -0.0134(14) 0.0066(14)
C35A 0.0236(14) 0.0163(12) 0.0318(13) 0.0037(10) 0.0083(10) 0.0050(10)
C36A 0.0298(16) 0.0282(16) 0.0371(15) 0.0081(11) 0.0046(12) 0.0070(12)
C37A 0.0248(17) 0.043(2) 0.064(2) 0.0152(17) 0.0039(15) 0.0101(14)
C38A 0.0298(18) 0.0331(18) 0.079(3) 0.0088(17) 0.0232(17) 0.0149(14)
C39A 0.046(2) 0.0286(17) 0.0560(19) 0.0003(14) 0.0279(16) 0.0136(15)
C40A 0.0369(17) 0.0245(15) 0.0349(14) -0.0015(11) 0.0131(12) 0.0105(13)
C41A 0.047(2) 0.054(2) 0.0276(13) 0.0110(13) 0.0086(13) 0.0380(17)
C42A 0.076(3) 0.0156(14) 0.0294(14) 0.0009(11) -0.0044(15) 0.0008(15)
Si1A 0.0142(3) 0.0123(3) 0.0159(3) -0.0006(2) -0.0016(2) 0.0042(2)
Si2A 0.0146(3) 0.0139(3) 0.0166(3) 0.0004(2) -0.0010(2) 0.0023(2)
Si3A 0.0191(3) 0.0137(3) 0.0196(3) -0.0013(2) 0.0009(2) 0.0044(3)
Si4A 0.0268(4) 0.0185(3) 0.0153(3) -0.0007(2) -0.0006(2) 0.0034(3)
Si5A 0.0210(3) 0.0150(3) 0.0167(3) 0.0019(2) 0.0021(2) 0.0057(3)
Si6A 0.0274(4) 0.0145(3) 0.0167(3) 0.0007(2) 0.0000(2) 0.0088(3)
C1B 0.0172(12) 0.0189(12) 0.0164(10) -0.0026(8) -0.0025(8) 0.0088(10)
C2B 0.0267(15) 0.0256(14) 0.0259(12) -0.0027(10) 0.0059(10) 0.0069(11)
C3B 0.0262(15) 0.0358(17) 0.0275(12) -0.0088(11) 0.0051(10) 0.0129(12)
C4B 0.0272(15) 0.0260(14) 0.0271(12) -0.0090(10) -0.0030(10) 0.0140(11)
C5B 0.0242(14) 0.0199(13) 0.0316(13) -0.0047(10) 0.0007(10) 0.0035(11)
C6B 0.0240(14) 0.0226(14) 0.0233(11) -0.0047(9) 0.0016(9) 0.0068(11)
C7B 0.0156(12) 0.0129(11) 0.0185(10) 0.0003(8) -0.0015(8) 0.0036(9)
C8B 0.0228(13) 0.0194(12) 0.0180(10) -0.0010(8) -0.0007(9) 0.0061(10)
C9B 0.0190(13) 0.0222(13) 0.0277(12) 0.0002(10) -0.0074(10) 0.0073(10)
C10B 0.0131(12) 0.0240(14) 0.0383(14) 0.0023(10) -0.0015(10) 0.0089(10)
C11B 0.0215(14) 0.0360(17) 0.0313(13) -0.0009(11) 0.0057(10) 0.0100(12)
C12B 0.0194(13) 0.0304(15) 0.0189(11) -0.0025(9) -0.0012(9) 0.0071(11)
C13B 0.053(2) 0.0342(17) 0.0192(12) 0.0082(11) -0.0050(12) 0.0078(15)
C14B 0.0261(16) 0.0258(15) 0.0481(17) -0.0044(12) 0.0207(13) 0.0021(12)
C15B 0.0149(12) 0.0155(12) 0.0210(10) 0.0067(9) 0.0034(8) 0.0066(9)
C16B 0.0204(14) 0.0197(13) 0.0301(12) 0.0026(10) -0.0004(10) 0.0077(11)
C17B 0.0116(12) 0.0307(16) 0.0452(15) 0.0065(12) -0.0011(10) 0.0088(11)
C18B 0.0205(14) 0.0252(15) 0.0465(16) 0.0114(12) 0.0099(11) 0.0117(11)
C19B 0.0278(15) 0.0159(13) 0.0344(13) 0.0074(10) 0.0073(11) 0.0097(11)
C20B 0.0200(13) 0.0137(12) 0.0261(11) 0.0045(9) 0.0019(9) 0.0052(10)
C21B 0.0174(12) 0.0144(12) 0.0170(10) 0.0035(8) -0.0004(8) 0.0011(9)
C22B 0.0180(12) 0.0197(13) 0.0247(11) 0.0073(9) 0.0013(9) 0.0043(10)
C23B 0.0260(15) 0.0196(13) 0.0306(13) 0.0109(10) 0.0024(10) 0.0017(11)
C24B 0.0257(15) 0.0268(15) 0.0262(12) 0.0103(10) 0.0035(10) -0.0024(11)
C25B 0.0142(13) 0.0316(15) 0.0327(13) 0.0094(11) 0.0045(10) 0.0033(11)
C26B 0.0210(13) 0.0199(13) 0.0266(12) 0.0079(10) 0.0020(9) 0.0043(10)
C27B 0.0208(13) 0.0187(13) 0.0267(12) -0.0030(9) -0.0037(9) 0.0052(10)
C28B 0.0140(12) 0.0266(14) 0.0276(12) 0.0072(10) 0.0026(9) 0.0049(10)
C29B 0.0134(11) 0.0111(11) 0.0176(10) 0.0020(8) -0.0004(8) -0.0001(9)
C30B 0.0149(11) 0.0132(11) 0.0191(10) 0.0033(8) 0.0006(8) 0.0028(9)
C31B 0.0151(12) 0.0164(12) 0.0246(11) 0.0036(9) -0.0022(9) 0.0060(9)
C32B 0.0244(14) 0.0226(13) 0.0190(11) 0.0053(9) -0.0047(9) 0.0015(10)
C33B 0.0271(14) 0.0337(15) 0.0143(10) 0.0010(9) 0.0005(9) 0.0106(12)
C34B 0.0164(12) 0.0269(14) 0.0197(11) -0.0003(9) 0.0009(9) 0.0100(10)
C35B 0.0134(11) 0.0153(11) 0.0134(9) 0.0013(8) -0.0002(8) 0.0033(9)
C36B 0.0214(13) 0.0123(11) 0.0204(10) 0.0034(8) 0.0028(9) 0.0048(10)
C37B 0.0125(12) 0.0214(13) 0.0247(11) 0.0035(9) 0.0042(9) -0.0012(10)
C38B 0.0112(12) 0.0277(14) 0.0272(12) 0.0052(10) 0.0036(9) 0.0049(10)
C39B 0.0204(13) 0.0208(13) 0.0307(12) 0.0069(10) 0.0065(10) 0.0092(11)
C40B 0.0158(12) 0.0167(12) 0.0232(11) 0.0040(9) 0.0034(9) 0.0035(9)
C41B 0.0494(19) 0.0164(13) 0.0221(12) 0.0009(9) 0.0042(11) 0.0016(12)
C42B 0.0320(16) 0.0446(18) 0.0253(12) -0.0092(11) -0.0057(11) 0.0290(14)
Si1B 0.0138(3) 0.0133(3) 0.0141(3) 0.0003(2) 0.0000(2) 0.0044(2)
Si2B 0.0187(3) 0.0159(3) 0.0156(3) 0.0030(2) 0.0034(2) 0.0041(3)
Si3B 0.0114(3) 0.0124(3) 0.0168(3) 0.0041(2) 0.0013(2) 0.0034(2)
Si4B 0.0089(3) 0.0117(3) 0.0166(3) 0.0031(2) 0.0002(2) 0.0022(2)
Si5B 0.0098(3) 0.0109(3) 0.0129(2) 0.0023(2) 0.0008(2) 0.0029(2)
Si6B 0.0168(3) 0.0125(3) 0.0141(3) 0.0011(2) 0.0009(2) 0.0061(2)

loop_
_atom_type_symbol
_atom_type_description
_atom_type_scat_dispersion_real
_atom_type_scat_dispersion_imag
_atom_type_scat_source
C C 0.0181 0.0091 'International Tables Vol C Tables 4.2.6.8 and 6.1.1.4'
H H 0.0000 0.0000 'International Tables Vol C Tables 4.2.6.8 and 6.1.1.4'
Si Si 0.2541 0.3302 'International Tables Vol C Tables 4.2.6.8 and 6.1.1.4'

loop_
_geom_angle_atom_site_label_1
_geom_angle_atom_site_label_2
_geom_angle_atom_site_label_3
_geom_angle
_geom_angle_site_symmetry_1
_geom_angle_site_symmetry_3
_geom_angle_publ_flag
C6A C1A C2A 117.7(2) . . ?
C6A C1A Si1A 122.52(19) . . ?
C2A C1A Si1A 119.8(2) . . ?
C3A C2A C1A 121.2(3) . . ?
C3A C2A H2A 119.4 . . ?
C1A C2A H2A 119.4 . . ?
C2A C3A C4A 120.3(3) . . ?
C2A C3A H3A 119.9 . . ?
C4A C3A H3A 119.9 . . ?
C5A C4A C3A 119.3(3) . . ?
C5A C4A H4A 120.4 . . ?
C3A C4A H4A 120.4 . . ?
C4A C5A C6A 120.5(3) . . ?
C4A C5A H5A 119.8 . . ?
C6A C5A H5A 119.8 . . ?
C5A C6A C1A 121.1(3) . . ?
C5A C6A H6A 119.4 . . ?
C1A C6A H6A 119.4 . . ?
C8A C7A C12A 117.1(2) . . ?
C8A C7A Si1A 122.87(18) . . ?
C12A C7A Si1A 120.0(2) . . ?
C9A C8A C7A 121.6(2) . . ?
C9A C8A H8A 119.2 . . ?
C7A C8A H8A 119.2 . . ?
C10A C9A C8A 120.0(3) . . ?
C10A C9A H9A 120.0 . . ?
C8A C9A H9A 120.0 . . ?
C11A C10A C9A 119.3(2) . . ?
C11A C10A H10A 120.3 . . ?
C9A C10A H10A 120.3 . . ?
C10A C11A C12A 120.4(2) . . ?
C10A C11A H11A 119.8 . . ?
C12A C11A H11A 119.8 . . ?
C11A C12A C7A 121.6(3) . . ?
C11A C12A H12A 119.2 . . ?
C7A C12A H12A 119.2 . . ?
Si2A C13A H13A 109.5 . . ?
Si2A C13A H13B 109.5 . . ?
H13A C13A H13B 109.5 . . ?
Si2A C13A H13C 109.5 . . ?
H13A C13A H13C 109.5 . . ?
H13B C13A H13C 109.5 . . ?
Si2A C14A H14A 109.5 . . ?
Si2A C14A H14B 109.5 . . ?
H14A C14A H14B 109.5 . . ?
Si2A C14A H14C 109.5 . . ?
H14A C14A H14C 109.5 . . ?
H14B C14A H14C 109.5 . . ?
C16A C15A C20A 116.7(3) . . ?
C16A C15A Si3A 123.6(2) . . ?
C20A C15A Si3A 119.5(2) . . ?
C17A C16A C15A 122.0(3) . . ?
C17A C16A H16A 119.0 . . ?
C15A C16A H16A 119.0 . . ?
C18A C17A C16A 119.5(4) . . ?
C18A C17A H17A 120.3 . . ?
C16A C17A H17A 120.3 . . ?
C19A C18A C17A 120.5(3) . . ?
C19A C18A H18A 119.8 . . ?
C17A C18A H18A 119.8 . . ?
C18A C19A C20A 119.7(3) . . ?
C18A C19A H19A 120.1 . . ?
C20A C19A H19A 120.1 . . ?
C19A C20A C15A 121.6(3) . . ?
C19A C20A H20A 119.2 . . ?
C15A C20A H20A 119.2 . . ?
C26A C21A C22A 117.2(3) . . ?
C26A C21A Si3A 121.1(2) . . ?
C22A C21A Si3A 121.6(2) . . ?
C21A C22A C23A 121.0(3) . . ?
C21A C22A H22A 119.5 . . ?
C23A C22A H22A 119.5 . . ?
C24A C23A C22A 120.3(3) . . ?
C24A C23A H23A 119.8 . . ?
C22A C23A H23A 119.8 . . ?
C23A C24A C25A 119.6(3) . . ?
C23A C24A H24A 120.2 . . ?
C25A C24A H24A 120.2 . . ?
C24A C25A C26A 119.8(3) . . ?
C24A C25A H25A 120.1 . . ?
C26A C25A H25A 120.1 . . ?
C21A C26A C25A 122.0(3) . . ?
C21A C26A H26A 119.0 . . ?
C25A C26A H26A 119.0 . . ?
Si4A C27A H27A 109.5 . . ?
Si4A C27A H27B 109.5 . . ?
H27A C27A H27B 109.5 . . ?
Si4A C27A H27C 109.5 . . ?
H27A C27A H27C 109.5 . . ?
H27B C27A H27C 109.5 . . ?
Si4A C28A H28A 109.5 . . ?
Si4A C28A H28B 109.5 . . ?
H28A C28A H28B 109.5 . . ?
Si4A C28A H28C 109.5 . . ?
H28A C28A H28C 109.5 . . ?
H28B C28A H28C 109.5 . . ?
C34A C29A C30A 117.0(3) . . ?
C34A C29A Si5A 123.8(2) . . ?
C30A C29A Si5A 119.2(2) . . ?
C31A C30A C29A 121.5(3) . . ?
C31A C30A H30A 119.3 . . ?
C29A C30A H30A 119.3 . . ?
C32A C31A C30A 120.2(3) . . ?
C32A C31A H31A 119.9 . . ?
C30A C31A H31A 119.9 . . ?
C33A C32A C31A 119.5(3) . . ?
C33A C32A H32A 120.3 . . ?
C31A C32A H32A 120.3 . . ?
C32A C33A C34A 120.4(3) . . ?
C32A C33A H33A 119.8 . . ?
C34A C33A H33A 119.8 . . ?
C29A C34A C33A 121.5(3) . . ?
C29A C34A H34A 119.3 . . ?
C33A C34A H34A 119.3 . . ?
C36A C35A C40A 117.6(3) . . ?
C36A C35A Si5A 124.0(2) . . ?
C40A C35A Si5A 118.3(2) . . ?
C37A C36A C35A 121.1(3) . . ?
C37A C36A H36A 119.4 . . ?
C35A C36A H36A 119.4 . . ?
C36A C37A C38A 120.5(4) . . ?
C36A C37A H37A 119.8 . . ?
C38A C37A H37A 119.8 . . ?
C39A C38A C37A 119.3(3) . . ?
C39A C38A H38A 120.3 . . ?
C37A C38A H38A 120.3 . . ?
C40A C39A C38A 120.2(3) . . ?
C40A C39A H39A 119.9 . . ?
C38A C39A H39A 119.9 . . ?
C39A C40A C35A 121.2(3) . . ?
C39A C40A H40A 119.4 . . ?
C35A C40A H40A 119.4 . . ?
Si6A C41A H41A 109.5 . . ?
Si6A C41A H41B 109.5 . . ?
H41A C41A H41B 109.5 . . ?
Si6A C41A H41C 109.5 . . ?
H41A C41A H41C 109.5 . . ?
H41B C41A H41C 109.5 . . ?
Si6A C42A H42A 109.5 . . ?
Si6A C42A H42B 109.5 . . ?
H42A C42A H42B 109.5 . . ?
Si6A C42A H42C 109.5 . . ?
H42A C42A H42C 109.5 . . ?
H42B C42A H42C 109.5 . . ?
C1A Si1A C7A 105.45(11) . . ?
C1A Si1A Si2A 112.65(8) . . ?
C7A Si1A Si2A 106.48(8) . . ?
C1A Si1A Si6A 110.15(8) . . ?
C7A Si1A Si6A 110.38(8) . . ?
Si2A Si1A Si6A 111.49(3) . . ?
C14A Si2A C13A 107.07(13) . . ?
C14A Si2A Si1A 106.39(9) . . ?
C13A Si2A Si1A 108.63(9) . . ?
C14A Si2A Si3A 111.19(8) . . ?
C13A Si2A Si3A 111.38(9) . . ?
Si1A Si2A Si3A 111.92(3) . . ?
C15A Si3A C21A 107.42(13) . . ?
C15A Si3A Si4A 114.56(9) . . ?
C21A Si3A Si4A 105.54(8) . . ?
C15A Si3A Si2A 108.42(9) . . ?
C21A Si3A Si2A 110.97(9) . . ?
Si4A Si3A Si2A 109.90(4) . . ?
C27A Si4A C28A 108.22(17) . . ?
C27A Si4A Si3A 108.65(12) . . ?
C28A Si4A Si3A 104.40(10) . . ?
C27A Si4A Si5A 110.53(12) . . ?
C28A Si4A Si5A 110.28(12) . . ?
Si3A Si4A Si5A 114.43(3) . . ?
C35A Si5A C29A 105.09(12) . . ?
C35A Si5A Si6A 114.05(9) . . ?
C29A Si5A Si6A 106.22(8) . . ?
C35A Si5A Si4A 109.30(9) . . ?
C29A Si5A Si4A 110.67(9) . . ?
Si6A Si5A Si4A 111.28(3) . . ?
C42A Si6A C41A 107.24(18) . . ?
C42A Si6A Si5A 110.62(11) . . ?
C41A Si6A Si5A 104.56(10) . . ?
C42A Si6A Si1A 110.41(10) . . ?
C41A Si6A Si1A 110.84(10) . . ?
Si5A Si6A Si1A 112.89(4) . . ?
C6B C1B C2B 116.9(2) . . ?
C6B C1B Si1B 117.72(18) . . ?
C2B C1B Si1B 124.8(2) . . ?
C3B C2B C1B 121.3(3) . . ?
C3B C2B H2B 119.4 . . ?
C1B C2B H2B 119.4 . . ?
C4B C3B C2B 120.4(3) . . ?
C4B C3B H3B 119.8 . . ?
C2B C3B H3B 119.8 . . ?
C3B C4B C5B 119.7(3) . . ?
C3B C4B H4B 120.1 . . ?
C5B C4B H4B 120.1 . . ?
C6B C5B C4B 119.6(3) . . ?
C6B C5B H5B 120.2 . . ?
C4B C5B H5B 120.2 . . ?
C5B C6B C1B 122.1(3) . . ?
C5B C6B H6B 119.0 . . ?
C1B C6B H6B 119.0 . . ?
C12B C7B C8B 117.4(2) . . ?
C12B C7B Si1B 123.83(18) . . ?
C8B C7B Si1B 118.71(19) . . ?
C9B C8B C7B 121.4(2) . . ?
C9B C8B H8B 119.3 . . ?
C7B C8B H8B 119.3 . . ?
C8B C9B C10B 119.7(2) . . ?
C8B C9B H9B 120.1 . . ?
C10B C9B H9B 120.1 . . ?
C11B C10B C9B 119.7(3) . . ?
C11B C10B H10B 120.1 . . ?
C9B C10B H10B 120.1 . . ?
C10B C11B C12B 120.3(3) . . ?
C10B C11B H11B 119.8 . . ?
C12B C11B H11B 119.8 . . ?
C11B C12B C7B 121.4(2) . . ?
C11B C12B H12B 119.3 . . ?
C7B C12B H12B 119.3 . . ?
Si2B C13B H13D 109.5 . . ?
Si2B C13B H13E 109.5 . . ?
H13D C13B H13E 109.5 . . ?
Si2B C13B H13F 109.5 . . ?
H13D C13B H13F 109.5 . . ?
H13E C13B H13F 109.5 . . ?
Si2B C14B H14D 109.5 . . ?
Si2B C14B H14E 109.5 . . ?
H14D C14B H14E 109.5 . . ?
Si2B C14B H14F 109.5 . . ?
H14D C14B H14F 109.5 . . ?
H14E C14B H14F 109.5 . . ?
C16B C15B C20B 117.3(2) . . ?
C16B C15B Si3B 122.7(2) . . ?
C20B C15B Si3B 119.82(19) . . ?
C17B C16B C15B 121.4(3) . . ?
C17B C16B H16B 119.3 . . ?
C15B C16B H16B 119.3 . . ?
C18B C17B C16B 120.0(3) . . ?
C18B C17B H17B 120.0 . . ?
C16B C17B H17B 120.0 . . ?
C19B C18B C17B 119.6(3) . . ?
C19B C18B H18B 120.2 . . ?
C17B C18B H18B 120.2 . . ?
C20B C19B C18B 120.4(3) . . ?
C20B C19B H19B 119.8 . . ?
C18B C19B H19B 119.8 . . ?
C19B C20B C15B 121.3(3) . . ?
C19B C20B H20B 119.4 . . ?
C15B C20B H20B 119.4 . . ?
C26B C21B C22B 117.2(2) . . ?
C26B C21B Si3B 120.49(19) . . ?
C22B C21B Si3B 122.2(2) . . ?
C23B C22B C21B 121.0(3) . . ?
C23B C22B H22B 119.5 . . ?
C21B C22B H22B 119.5 . . ?
C24B C23B C22B 120.9(3) . . ?
C24B C23B H23B 119.6 . . ?
C22B C23B H23B 119.6 . . ?
C23B C24B C25B 119.2(2) . . ?
C23B C24B H24B 120.4 . . ?
C25B C24B H24B 120.4 . . ?
C26B C25B C24B 120.1(3) . . ?
C26B C25B H25B 120.0 . . ?
C24B C25B H25B 120.0 . . ?
C25B C26B C21B 121.6(3) . . ?
C25B C26B H26B 119.2 . . ?
C21B C26B H26B 119.2 . . ?
Si4B C27B H27D 109.5 . . ?
Si4B C27B H27E 109.5 . . ?
H27D C27B H27E 109.5 . . ?
Si4B C27B H27F 109.5 . . ?
H27D C27B H27F 109.5 . . ?
H27E C27B H27F 109.5 . . ?
Si4B C28B H28D 109.5 . . ?
Si4B C28B H28E 109.5 . . ?
H28D C28B H28E 109.5 . . ?
Si4B C28B H28F 109.5 . . ?
H28D C28B H28F 109.5 . . ?
H28E C28B H28F 109.5 . . ?
C30B C29B C34B 117.3(2) . . ?
C30B C29B Si5B 122.28(17) . . ?
C34B C29B Si5B 120.38(19) . . ?
C31B C30B C29B 121.3(2) . . ?
C31B C30B H30B 119.4 . . ?
C29B C30B H30B 119.4 . . ?
C32B C31B C30B 120.4(2) . . ?
C32B C31B H31B 119.8 . . ?
C30B C31B H31B 119.8 . . ?
C33B C32B C31B 119.3(2) . . ?
C33B C32B H32B 120.3 . . ?
C31B C32B H32B 120.3 . . ?
C32B C33B C34B 120.3(2) . . ?
C32B C33B H33B 119.9 . . ?
C34B C33B H33B 119.9 . . ?
C33B C34B C29B 121.4(2) . . ?
C33B C34B H34B 119.3 . . ?
C29B C34B H34B 119.3 . . ?
C40B C35B C36B 117.3(2) . . ?
C40B C35B Si5B 123.14(18) . . ?
C36B C35B Si5B 119.60(19) . . ?
C37B C36B C35B 121.7(2) . . ?
C37B C36B H36B 119.2 . . ?
C35B C36B H36B 119.2 . . ?
C36B C37B C38B 120.1(2) . . ?
C36B C37B H37B 119.9 . . ?
C38B C37B H37B 119.9 . . ?
C37B C38B C39B 119.5(2) . . ?
C37B C38B H38B 120.2 . . ?
C39B C38B H38B 120.2 . . ?
C38B C39B C40B 120.0(3) . . ?
C38B C39B H39B 120.0 . . ?
C40B C39B H39B 120.0 . . ?
C39B C40B C35B 121.5(2) . . ?
C39B C40B H40B 119.3 . . ?
C35B C40B H40B 119.3 . . ?
Si6B C41B H41D 109.5 . . ?
Si6B C41B H41E 109.5 . . ?
H41D C41B H41E 109.5 . . ?
Si6B C41B H41F 109.5 . . ?
H41D C41B H41F 109.5 . . ?
H41E C41B H41F 109.5 . . ?
Si6B C42B H42D 109.5 . . ?
Si6B C42B H42E 109.5 . . ?
H42D C42B H42E 109.5 . . ?
Si6B C42B H42F 109.5 . . ?
H42D C42B H42F 109.5 . . ?
H42E C42B H42F 109.5 . . ?
C7B Si1B C1B 104.86(11) . . ?
C7B Si1B Si6B 112.44(7) . . ?
C1B Si1B Si6B 100.46(8) . . ?
C7B Si1B Si2B 110.12(8) . . ?
C1B Si1B Si2B 115.06(8) . . ?
Si6B Si1B Si2B 113.36(3) . . ?
C13B Si2B C14B 107.08(16) . . ?
C13B Si2B Si3B 109.81(11) . . ?
C14B Si2B Si3B 106.53(10) . . ?
C13B Si2B Si1B 110.13(11) . . ?
C14B Si2B Si1B 112.07(10) . . ?
Si3B Si2B Si1B 111.08(3) . . ?
C15B Si3B C21B 108.60(11) . . ?
C15B Si3B Si2B 112.44(8) . . ?
C21B Si3B Si2B 106.67(8) . . ?
C15B Si3B Si4B 107.50(7) . . ?
C21B Si3B Si4B 108.42(8) . . ?
Si2B Si3B Si4B 113.07(3) . . ?
C27B Si4B C28B 107.30(12) . . ?
C27B Si4B Si5B 108.70(9) . . ?
C28B Si4B Si5B 106.48(9) . . ?
C27B Si4B Si3B 110.71(9) . . ?
C28B Si4B Si3B 110.58(8) . . ?
Si5B Si4B Si3B 112.83(3) . . ?
C35B Si5B C29B 106.28(10) . . ?
C35B Si5B Si6B 108.48(8) . . ?
C29B Si5B Si6B 110.44(8) . . ?
C35B Si5B Si4B 113.71(8) . . ?
C29B Si5B Si4B 108.35(7) . . ?
Si6B Si5B Si4B 109.54(3) . . ?
C41B Si6B C42B 106.87(15) . . ?
C41B Si6B Si5B 111.10(9) . . ?
C42B Si6B Si5B 111.16(10) . . ?
C41B Si6B Si1B 107.97(10) . . ?
C42B Si6B Si1B 105.03(9) . . ?
Si5B Si6B Si1B 114.28(3) . . ?

loop_
_geom_bond_atom_site_label_1
_geom_bond_atom_site_label_2
_geom_bond_distance
_geom_bond_site_symmetry_2
_geom_bond_publ_flag
C1A C6A 1.396(4) . ?
C1A C2A 1.401(3) . ?
C1A Si1A 1.888(3) . ?
C2A C3A 1.387(4) . ?
C2A H2A 0.9500 . ?
C3A C4A 1.390(4) . ?
C3A H3A 0.9500 . ?
C4A C5A 1.383(4) . ?
C4A H4A 0.9500 . ?
C5A C6A 1.389(4) . ?
C5A H5A 0.9500 . ?
C6A H6A 0.9500 . ?
C7A C8A 1.400(4) . ?
C7A C12A 1.401(3) . ?
C7A Si1A 1.901(2) . ?
C8A C9A 1.394(3) . ?
C8A H8A 0.9500 . ?
C9A C10A 1.393(4) . ?
C9A H9A 0.9500 . ?
C10A C11A 1.384(4) . ?
C10A H10A 0.9500 . ?
C11A C12A 1.389(4) . ?
C11A H11A 0.9500 . ?
C12A H12A 0.9500 . ?
C13A Si2A 1.889(3) . ?
C13A H13A 0.9800 . ?
C13A H13B 0.9800 . ?
C13A H13C 0.9800 . ?
C14A Si2A 1.886(3) . ?
C14A H14A 0.9800 . ?
C14A H14B 0.9800 . ?
C14A H14C 0.9800 . ?
C15A C16A 1.403(4) . ?
C15A C20A 1.405(4) . ?
C15A Si3A 1.879(3) . ?
C16A C17A 1.389(5) . ?
C16A H16A 0.9500 . ?
C17A C18A 1.383(6) . ?
C17A H17A 0.9500 . ?
C18A C19A 1.379(6) . ?
C18A H18A 0.9500 . ?
C19A C20A 1.392(4) . ?
C19A H19A 0.9500 . ?
C20A H20A 0.9500 . ?
C21A C26A 1.389(4) . ?
C21A C22A 1.396(4) . ?
C21A Si3A 1.898(3) . ?
C22A C23A 1.398(4) . ?
C22A H22A 0.9500 . ?
C23A C24A 1.378(5) . ?
C23A H23A 0.9500 . ?
C24A C25A 1.380(5) . ?
C24A H24A 0.9500 . ?
C25A C26A 1.390(4) . ?
C25A H25A 0.9500 . ?
C26A H26A 0.9500 . ?
C27A Si4A 1.878(3) . ?
C27A H27A 0.9800 . ?
C27A H27B 0.9800 . ?
C27A H27C 0.9800 . ?
C28A Si4A 1.889(3) . ?
C28A H28A 0.9800 . ?
C28A H28B 0.9800 . ?
C28A H28C 0.9800 . ?
C29A C34A 1.387(4) . ?
C29A C30A 1.398(4) . ?
C29A Si5A 1.900(3) . ?
C30A C31A 1.392(4) . ?
C30A H30A 0.9500 . ?
C31A C32A 1.380(6) . ?
C31A H31A 0.9500 . ?
C32A C33A 1.368(5) . ?
C32A H32A 0.9500 . ?
C33A C34A 1.399(4) . ?
C33A H33A 0.9500 . ?
C34A H34A 0.9500 . ?
C35A C36A 1.393(4) . ?
C35A C40A 1.408(4) . ?
C35A Si5A 1.884(3) . ?
C36A C37A 1.386(5) . ?
C36A H36A 0.9500 . ?
C37A C38A 1.390(5) . ?
C37A H37A 0.9500 . ?
C38A C39A 1.386(6) . ?
C38A H38A 0.9500 . ?
C39A C40A 1.386(5) . ?
C39A H39A 0.9500 . ?
C40A H40A 0.9500 . ?
C41A Si6A 1.887(3) . ?
C41A H41A 0.9800 . ?
C41A H41B 0.9800 . ?
C41A H41C 0.9800 . ?
C42A Si6A 1.882(3) . ?
C42A H42A 0.9800 . ?
C42A H42B 0.9800 . ?
C42A H42C 0.9800 . ?
Si1A Si2A 2.3561(9) . ?
Si1A Si6A 2.3582(9) . ?
Si2A Si3A 2.3592(9) . ?
Si3A Si4A 2.3549(9) . ?
Si4A Si5A 2.3573(10) . ?
Si5A Si6A 2.3551(9) . ?
C1B C6B 1.397(4) . ?
C1B C2B 1.402(4) . ?
C1B Si1B 1.898(3) . ?
C2B C3B 1.392(4) . ?
C2B H2B 0.9500 . ?
C3B C4B 1.377(4) . ?
C3B H3B 0.9500 . ?
C4B C5B 1.389(4) . ?
C4B H4B 0.9500 . ?
C5B C6B 1.389(4) . ?
C5B H5B 0.9500 . ?
C6B H6B 0.9500 . ?
C7B C12B 1.391(3) . ?
C7B C8B 1.407(3) . ?
C7B Si1B 1.894(3) . ?
C8B C9B 1.384(4) . ?
C8B H8B 0.9500 . ?
C9B C10B 1.387(4) . ?
C9B H9B 0.9500 . ?
C10B C11B 1.382(4) . ?
C10B H10B 0.9500 . ?
C11B C12B 1.385(4) . ?
C11B H11B 0.9500 . ?
C12B H12B 0.9500 . ?
C13B Si2B 1.883(3) . ?
C13B H13D 0.9800 . ?
C13B H13E 0.9800 . ?
C13B H13F 0.9800 . ?
C14B Si2B 1.884(3) . ?
C14B H14D 0.9800 . ?
C14B H14E 0.9800 . ?
C14B H14F 0.9800 . ?
C15B C16B 1.398(4) . ?
C15B C20B 1.410(3) . ?
C15B Si3B 1.886(3) . ?
C16B C17B 1.396(4) . ?
C16B H16B 0.9500 . ?
C17B C18B 1.387(4) . ?
C17B H17B 0.9500 . ?
C18B C19B 1.386(4) . ?
C18B H18B 0.9500 . ?
C19B C20B 1.383(4) . ?
C19B H19B 0.9500 . ?
C20B H20B 0.9500 . ?
C21B C26B 1.400(4) . ?
C21B C22B 1.400(4) . ?
C21B Si3B 1.898(2) . ?
C22B C23B 1.395(4) . ?
C22B H22B 0.9500 . ?
C23B C24B 1.372(4) . ?
C23B H23B 0.9500 . ?
C24B C25B 1.395(4) . ?
C24B H24B 0.9500 . ?
C25B C26B 1.388(4) . ?
C25B H25B 0.9500 . ?
C26B H26B 0.9500 . ?
C27B Si4B 1.880(3) . ?
C27B H27D 0.9800 . ?
C27B H27E 0.9800 . ?
C27B H27F 0.9800 . ?
C28B Si4B 1.888(3) . ?
C28B H28D 0.9800 . ?
C28B H28E 0.9800 . ?
C28B H28F 0.9800 . ?
C29B C30B 1.399(3) . ?
C29B C34B 1.402(3) . ?
C29B Si5B 1.899(2) . ?
C30B C31B 1.397(3) . ?
C30B H30B 0.9500 . ?
C31B C32B 1.387(4) . ?
C31B H31B 0.9500 . ?
C32B C33B 1.383(4) . ?
C32B H32B 0.9500 . ?
C33B C34B 1.397(3) . ?
C33B H33B 0.9500 . ?
C34B H34B 0.9500 . ?
C35B C40B 1.398(4) . ?
C35B C36B 1.402(3) . ?
C35B Si5B 1.887(2) . ?
C36B C37B 1.383(4) . ?
C36B H36B 0.9500 . ?
C37B C38B 1.387(4) . ?
C37B H37B 0.9500 . ?
C38B C39B 1.391(4) . ?
C38B H38B 0.9500 . ?
C39B C40B 1.391(4) . ?
C39B H39B 0.9500 . ?
C40B H40B 0.9500 . ?
C41B Si6B 1.879(3) . ?
C41B H41D 0.9800 . ?
C41B H41E 0.9800 . ?
C41B H41F 0.9800 . ?
C42B Si6B 1.893(3) . ?
C42B H42D 0.9800 . ?
C42B H42E 0.9800 . ?
C42B H42F 0.9800 . ?
Si1B Si6B 2.3519(8) . ?
Si1B Si2B 2.3633(9) . ?
Si2B Si3B 2.3624(9) . ?
Si3B Si4B 2.3663(8) . ?
Si4B Si5B 2.3529(8) . ?
Si5B Si6B 2.3504(8) . ?

loop_
_geom_torsion_atom_site_label_1
_geom_torsion_atom_site_label_2
_geom_torsion_atom_site_label_3
_geom_torsion_atom_site_label_4
_geom_torsion
_geom_torsion_site_symmetry_1
_geom_torsion_site_symmetry_2
_geom_torsion_site_symmetry_3
_geom_torsion_site_symmetry_4
_geom_torsion_publ_flag
C6A C1A C2A C3A -0.2(4) . . . . ?
Si1A C1A C2A C3A -178.3(2) . . . . ?
C1A C2A C3A C4A 0.4(4) . . . . ?
C2A C3A C4A C5A 0.1(5) . . . . ?
C3A C4A C5A C6A -0.7(5) . . . . ?
C4A C5A C6A C1A 0.9(5) . . . . ?
C2A C1A C6A C5A -0.4(4) . . . . ?
Si1A C1A C6A C5A 177.6(2) . . . . ?
C12A C7A C8A C9A 0.0(4) . . . . ?
Si1A C7A C8A C9A -177.72(19) . . . . ?
C7A C8A C9A C10A 0.1(4) . . . . ?
C8A C9A C10A C11A -0.4(4) . . . . ?
C9A C10A C11A C12A 0.6(4) . . . . ?
C10A C11A C12A C7A -0.5(5) . . . . ?
C8A C7A C12A C11A 0.2(4) . . . . ?
Si1A C7A C12A C11A 178.0(2) . . . . ?
C20A C15A C16A C17A 0.2(5) . . . . ?
Si3A C15A C16A C17A -175.4(3) . . . . ?
C15A C16A C17A C18A 1.0(6) . . . . ?
C16A C17A C18A C19A -1.3(6) . . . . ?
C17A C18A C19A C20A 0.4(6) . . . . ?
C18A C19A C20A C15A 0.8(5) . . . . ?
C16A C15A C20A C19A -1.0(4) . . . . ?
Si3A C15A C20A C19A 174.7(2) . . . . ?
C26A C21A C22A C23A 1.0(4) . . . . ?
Si3A C21A C22A C23A 178.2(2) . . . . ?
C21A C22A C23A C24A -0.4(4) . . . . ?
C22A C23A C24A C25A -0.9(4) . . . . ?
C23A C24A C25A C26A 1.5(4) . . . . ?
C22A C21A C26A C25A -0.4(4) . . . . ?
Si3A C21A C26A C25A -177.7(2) . . . . ?
C24A C25A C26A C21A -0.8(4) . . . . ?
C34A C29A C30A C31A -0.2(5) . . . . ?
Si5A C29A C30A C31A -179.9(3) . . . . ?
C29A C30A C31A C32A 0.8(6) . . . . ?
C30A C31A C32A C33A -0.7(7) . . . . ?
C31A C32A C33A C34A 0.0(7) . . . . ?
C30A C29A C34A C33A -0.5(5) . . . . ?
Si5A C29A C34A C33A 179.3(3) . . . . ?
C32A C33A C34A C29A 0.6(7) . . . . ?
C40A C35A C36A C37A 0.0(5) . . . . ?
Si5A C35A C36A C37A -178.1(3) . . . . ?
C35A C36A C37A C38A 0.1(5) . . . . ?
C36A C37A C38A C39A 0.0(6) . . . . ?
C37A C38A C39A C40A -0.3(5) . . . . ?
C38A C39A C40A C35A 0.4(5) . . . . ?
C36A C35A C40A C39A -0.2(4) . . . . ?
Si5A C35A C40A C39A 177.9(2) . . . . ?
C6A C1A Si1A C7A -115.7(2) . . . . ?
C2A C1A Si1A C7A 62.2(2) . . . . ?
C6A C1A Si1A Si2A 0.0(2) . . . . ?
C2A C1A Si1A Si2A 177.98(17) . . . . ?
C6A C1A Si1A Si6A 125.2(2) . . . . ?
C2A C1A Si1A Si6A -56.8(2) . . . . ?
C16A C15A Si3A C21A -125.1(3) . . . . ?
C20A C15A Si3A C21A 59.4(2) . . . . ?
C16A C15A Si3A Si4A -8.2(3) . . . . ?
C20A C15A Si3A Si4A 176.3(2) . . . . ?
C16A C15A Si3A Si2A 114.9(3) . . . . ?
C20A C15A Si3A Si2A -60.6(2) . . . . ?
C26A C21A Si3A C15A -166.9(2) . . . . ?
C22A C21A Si3A C15A 16.0(2) . . . . ?
C26A C21A Si3A Si4A 70.5(2) . . . . ?
C22A C21A Si3A Si4A -106.6(2) . . . . ?
C26A C21A Si3A Si2A -48.5(2) . . . . ?
C22A C21A Si3A Si2A 134.4(2) . . . . ?
C36A C35A Si5A C29A -137.5(2) . . . . ?
C40A C35A Si5A C29A 44.5(2) . . . . ?
C36A C35A Si5A Si6A -21.6(3) . . . . ?
C40A C35A Si5A Si6A 160.4(2) . . . . ?
C36A C35A Si5A Si4A 103.7(2) . . . . ?
C40A C35A Si5A Si4A -74.3(2) . . . . ?
C34A C29A Si5A C35A -120.0(3) . . . . ?
C30A C29A Si5A C35A 59.7(3) . . . . ?
C34A C29A Si5A Si6A 118.8(3) . . . . ?
C30A C29A Si5A Si6A -61.5(3) . . . . ?
C34A C29A Si5A Si4A -2.1(3) . . . . ?
C30A C29A Si5A Si4A 177.6(2) . . . . ?
C6B C1B C2B C3B -0.5(4) . . . . ?
Si1B C1B C2B C3B 170.7(2) . . . . ?
C1B C2B C3B C4B -1.3(4) . . . . ?
C2B C3B C4B C5B 1.3(4) . . . . ?
C3B C4B C5B C6B 0.4(4) . . . . ?
C4B C5B C6B C1B -2.3(4) . . . . ?
C2B C1B C6B C5B 2.3(4) . . . . ?
Si1B C1B C6B C5B -169.5(2) . . . . ?
C12B C7B C8B C9B -0.3(4) . . . . ?
Si1B C7B C8B C9B 176.7(2) . . . . ?
C7B C8B C9B C10B 0.0(4) . . . . ?
C8B C9B C10B C11B 0.6(4) . . . . ?
C9B C10B C11B C12B -0.9(5) . . . . ?
C10B C11B C12B C7B 0.6(5) . . . . ?
C8B C7B C12B C11B 0.0(4) . . . . ?
Si1B C7B C12B C11B -176.9(2) . . . . ?
C20B C15B C16B C17B -0.8(4) . . . . ?
Si3B C15B C16B C17B 174.6(2) . . . . ?
C15B C16B C17B C18B -0.1(4) . . . . ?
C16B C17B C18B C19B -0.2(4) . . . . ?
C17B C18B C19B C20B 1.4(4) . . . . ?
C18B C19B C20B C15B -2.4(4) . . . . ?
C16B C15B C20B C19B 2.0(4) . . . . ?
Si3B C15B C20B C19B -173.49(19) . . . . ?
C26B C21B C22B C23B -1.4(4) . . . . ?
Si3B C21B C22B C23B -179.1(2) . . . . ?
C21B C22B C23B C24B 1.1(4) . . . . ?
C22B C23B C24B C25B 0.0(4) . . . . ?
C23B C24B C25B C26B -0.8(4) . . . . ?
C24B C25B C26B C21B 0.5(4) . . . . ?
C22B C21B C26B C25B 0.5(4) . . . . ?
Si3B C21B C26B C25B 178.3(2) . . . . ?
C34B C29B C30B C31B 0.4(4) . . . . ?
Si5B C29B C30B C31B 179.60(18) . . . . ?
C29B C30B C31B C32B 0.0(4) . . . . ?
C30B C31B C32B C33B -0.5(4) . . . . ?
C31B C32B C33B C34B 0.7(4) . . . . ?
C32B C33B C34B C29B -0.3(4) . . . . ?
C30B C29B C34B C33B -0.2(4) . . . . ?
Si5B C29B C34B C33B -179.4(2) . . . . ?
C40B C35B C36B C37B 1.3(3) . . . . ?
Si5B C35B C36B C37B -177.64(18) . . . . ?
C35B C36B C37B C38B -1.2(4) . . . . ?
C36B C37B C38B C39B 0.2(4) . . . . ?
C37B C38B C39B C40B 0.5(4) . . . . ?
C38B C39B C40B C35B -0.4(4) . . . . ?
C36B C35B C40B C39B -0.6(3) . . . . ?
Si5B C35B C40B C39B 178.38(19) . . . . ?
C12B C7B Si1B C1B 127.2(2) . . . . ?
C8B C7B Si1B C1B -49.6(2) . . . . ?
C12B C7B Si1B Si6B 19.0(2) . . . . ?
C8B C7B Si1B Si6B -157.86(17) . . . . ?
C12B C7B Si1B Si2B -108.5(2) . . . . ?
C8B C7B Si1B Si2B 74.7(2) . . . . ?
C6B C1B Si1B C7B -46.1(2) . . . . ?
C2B C1B Si1B C7B 142.7(2) . . . . ?
C6B C1B Si1B Si6B 70.7(2) . . . . ?
C2B C1B Si1B Si6B -100.5(2) . . . . ?
C6B C1B Si1B Si2B -167.24(17) . . . . ?
C2B C1B Si1B Si2B 21.6(2) . . . . ?
C16B C15B Si3B C21B 127.3(2) . . . . ?
C20B C15B Si3B C21B -57.4(2) . . . . ?
C16B C15B Si3B Si2B 9.5(2) . . . . ?
C20B C15B Si3B Si2B -175.22(16) . . . . ?
C16B C15B Si3B Si4B -115.57(19) . . . . ?
C20B C15B Si3B Si4B 59.69(19) . . . . ?
C26B C21B Si3B C15B 171.83(19) . . . . ?
C22B C21B Si3B C15B -10.5(2) . . . . ?
C26B C21B Si3B Si2B -66.8(2) . . . . ?
C22B C21B Si3B Si2B 110.9(2) . . . . ?
C26B C21B Si3B Si4B 55.3(2) . . . . ?
C22B C21B Si3B Si4B -127.06(19) . . . . ?
C40B C35B Si5B C29B 117.6(2) . . . . ?
C36B C35B Si5B C29B -63.5(2) . . . . ?
C40B C35B Si5B Si6B -123.61(18) . . . . ?
C36B C35B Si5B Si6B 55.31(19) . . . . ?
C40B C35B Si5B Si4B -1.5(2) . . . . ?
C36B C35B Si5B Si4B 177.44(16) . . . . ?
C30B C29B Si5B C35B 163.44(19) . . . . ?
C34B C29B Si5B C35B -17.4(2) . . . . ?
C30B C29B Si5B Si6B 46.0(2) . . . . ?
C34B C29B Si5B Si6B -134.83(19) . . . . ?
C30B C29B Si5B Si4B -74.0(2) . . . . ?
C34B C29B Si5B Si4B 105.2(2) . . . . ?

loop_
_twin_individual_id
_twin_individual_mass_fraction_refined
_oxdiff_twin_reflns_isolated
_oxdiff_twin_reflns_overlapped
_twin_individual_twin_lattice_type
_twin_individual_twin_matrix_11
_twin_individual_twin_matrix_12
_twin_individual_twin_matrix_13
_twin_individual_twin_matrix_21
_twin_individual_twin_matrix_22
_twin_individual_twin_matrix_23
_twin_individual_twin_matrix_31
_twin_individual_twin_matrix_32
_twin_individual_twin_matrix_33
1 0.7091 2498 52474 ref 1.0000 0.0000 0.0000 0.0000 1.0000 0.0000 0.0000 0.0000 1.0000
2 0.2909 0 52474 nmt -0.9996 -0.0001 0.0000 0.0001 -1.0003 -0.0000 0.2927 0.1156 1.0001
